data_7216193
loop_
_publ_author_name
'Yue, Yan-Feng'
'Gao, En-Qing'
'Bai, Shi-Qiang'
'He, Zheng'
'Yan, Chun-Hua'

_publ_section_title
;
 High-dimensional azido-bridged cadmium(ii) polymeric complexes with
 bis(bidentate) diazine ligands
;
_journal_issue 89
_journal_name_full CrystEngComm
_journal_page_first 549
_journal_paper_doi 10.1039/b415732j
_journal_volume 6
_journal_year 2004
_chemical_formula_sum 'C14 H14 Cd2 N16'
_chemical_formula_weight 631.21
_chemical_name_systematic
;
?
;
_space_group_IT_number 14
_symmetry_cell_setting monoclinic
_symmetry_space_group_name_Hall '-P 2ybc'
_symmetry_space_group_name_H-M 'P 1 21/c 1'
_atom_sites_solution_hydrogens geom
_atom_sites_solution_primary direct
_atom_sites_solution_secondary difmap
_audit_creation_method SHELXL-97
_cell_angle_alpha 90.00
_cell_angle_beta 115.79(3)
_cell_angle_gamma 90.00
_cell_formula_units_Z 4
_cell_length_a 12.733(3)
_cell_length_b 12.911(3)
_cell_length_c 13.920(3)
_cell_measurement_reflns_used 11504
_cell_measurement_temperature 293(2)
_cell_measurement_theta_max 27.48
_cell_measurement_theta_min 2.26
_cell_volume 2060.5(10)
_computing_cell_refinement
;
Molecular Structure Corporation (1994)
MSC/AFC Diffractometer Control Software
MSC, 3200 Research Forest Drive, The
Woodlands, TX 77381 USA.
;
_computing_data_collection
;
Molecular Structure Corporation (1994) MSC/AFC Diffractometer Control Software
MSC, 3200 Research Forest Drive, The Woodlands, TX 77381, USA.
;
_computing_data_reduction
;
Sheldrick, G. M. (1998) SHELXS98, Program
for the Solution of Crystal Structure,
University of Gottingen, Germany.
;
_computing_molecular_graphics
;
Interactive Molecular Graphics XP, Virsion
4.2 for MSDOS (1990), Siemens Analytical
X-ray Instruments Inc., Madison, Wisconsin,
USA.
;
_computing_publication_material
;
Sheldrick, G. M. (1998) SHELXL98, Program
for the refinement of Crystal Structure,
University of Gottingen, Germany
;
_computing_structure_refinement
;
Sheldrick, G. M. (1998) SHELXL98, Program
for the Refinement of Crystal Structure,
University of Gottingen, Germany.
;
_computing_structure_solution
;
Sheldrick, G. M. (1998) SHELXS98, Program
for the Solution of Crystal Structure,
University of Gottingen, Germany.
;
_diffrn_ambient_temperature 293(2)
_diffrn_measured_fraction_theta_full 0.925
_diffrn_measured_fraction_theta_max 0.925
_diffrn_radiation_monochromator graphite
_diffrn_radiation_source 'fine-focus sealed tube'
_diffrn_radiation_type MoK\a
_diffrn_radiation_wavelength 0.71073
_diffrn_reflns_av_R_equivalents 0.0526
_diffrn_reflns_av_sigmaI/netI 0.0740
_diffrn_reflns_limit_h_max 16
_diffrn_reflns_limit_h_min -16
_diffrn_reflns_limit_k_max 16
_diffrn_reflns_limit_k_min -16
_diffrn_reflns_limit_l_max 18
_diffrn_reflns_limit_l_min -18
_diffrn_reflns_number 11504
_diffrn_reflns_theta_full 27.48
_diffrn_reflns_theta_max 27.48
_diffrn_reflns_theta_min 2.26
_exptl_absorpt_coefficient_mu 2.105
_exptl_absorpt_correction_T_max 0.666
_exptl_absorpt_correction_T_min 0.443
_exptl_absorpt_correction_type empirical
_exptl_crystal_colour colorless
_exptl_crystal_density_diffrn 2.035
_exptl_crystal_density_method 'not measured'
_exptl_crystal_description block
_exptl_crystal_F_000 1224
_exptl_crystal_size_max 0.4
_exptl_crystal_size_mid 0.4
_exptl_crystal_size_min 0.2
_refine_diff_density_max 0.779
_refine_diff_density_min -1.011
_refine_diff_density_rms 0.141
_refine_ls_extinction_coef 0.00236(15)
_refine_ls_extinction_expression Fc^*^=kFc[1+0.001xFc^2^\l^3^/sin(2\q)]^-1/4^
_refine_ls_extinction_method SHELXL
_refine_ls_goodness_of_fit_ref 0.860
_refine_ls_hydrogen_treatment mixed
_refine_ls_matrix_type full
_refine_ls_number_parameters 295
_refine_ls_number_reflns 4378
_refine_ls_number_restraints 0
_refine_ls_restrained_S_all 0.860
_refine_ls_R_factor_all 0.0685
_refine_ls_R_factor_gt 0.0331
_refine_ls_shift/su_max 0.001
_refine_ls_shift/su_mean 0.000
_refine_ls_structure_factor_coef Fsqd
_refine_ls_weighting_details 'calc w=1/[\s^2^(Fo^2^)+(0.0294P)^2^+0.0000P] where P=(Fo^2^+2Fc^2^)/3'
_refine_ls_weighting_scheme calc
_refine_ls_wR_factor_gt 0.0605
_refine_ls_wR_factor_ref 0.0657
_reflns_number_gt 2605
_reflns_number_total 4378
_reflns_threshold_expression >2sigma(I)
_cod_data_source_file b415732j.txt
_cod_data_source_block 5
_cod_depositor_comments
;
The following automatic conversions were performed:

'_exptl_absorpt_correction_type' value 'Empirical' changed to
'empirical' according to
/usr/data/users/saulius/automatic-downloads/retrospective/RSC/lib/dictionaries/cif_core.dic
dictionary named 'cif_core.dic' version 2.4.2 from 2011-04-26.

Automatic conversion script
Id: cif_fix_values 2281 2013-09-26 08:29:07Z andrius 
;
_cod_original_cell_volume 2060.5(7)
_cod_original_sg_symbol_H-M P2(1)/c
_cod_database_code 7216193

loop_
_symmetry_equiv_pos_as_xyz
'x, y, z'
'-x, y+1/2, -z+1/2'
'-x, -y, -z'
'x, -y-1/2, z-1/2'

loop_
_atom_site_label
_atom_site_type_symbol
_atom_site_fract_x
_atom_site_fract_y
_atom_site_fract_z
_atom_site_U_iso_or_equiv
_atom_site_adp_type
_atom_site_occupancy
_atom_site_symmetry_multiplicity
_atom_site_calc_flag
_atom_site_refinement_flags
Cd1 Cd 0.81708(2) 0.80509(3) 0.43303(2) 0.03215(10) Uani 1 1 d .
Cd2 Cd 0.66252(2) 0.80288(3) 0.09615(2) 0.03483(10) Uani 1 1 d .
C1 C 1.0822(4) 0.7179(4) 0.5521(4) 0.0492(13) Uani 1 1 d .
H1A H 1.0889 0.7732 0.5974 0.059 Uiso 1 1 calc R
C2 C 1.1775(4) 0.6533(5) 0.5776(4) 0.0656(16) Uani 1 1 d .
H2A H 1.2466 0.6639 0.6386 0.079 Uiso 1 1 calc R
C3 C 1.1652(4) 0.5723(5) 0.5082(5) 0.0710(17) Uani 1 1 d .
H3A H 1.2274 0.5274 0.5227 0.085 Uiso 1 1 calc R
C4 C 1.0627(4) 0.5572(4) 0.4184(4) 0.0613(15) Uani 1 1 d .
H4A H 1.0552 0.5038 0.3711 0.074 Uiso 1 1 calc R
C5 C 0.9707(4) 0.6237(4) 0.4001(4) 0.0447(12) Uani 1 1 d .
C6 C 0.8564(4) 0.6132(3) 0.3071(3) 0.0468(11) Uani 1 1 d .
C7 C 0.5699(4) 0.6355(4) 0.2066(4) 0.0512(12) Uani 1 1 d .
C8 C 0.4644(4) 0.6611(4) 0.1059(4) 0.0500(12) Uani 1 1 d .
C9 C 0.3606(4) 0.6052(4) 0.0750(4) 0.0629(15) Uani 1 1 d .
H9A H 0.3552 0.5505 0.1161 0.075 Uiso 1 1 calc R
C10 C 0.2671(4) 0.6335(5) -0.0175(4) 0.0698(16) Uani 1 1 d .
H10A H 0.1969 0.5978 -0.0401 0.084 Uiso 1 1 calc R
C11 C 0.2771(4) 0.7147(4) -0.0769(4) 0.0630(16) Uani 1 1 d .
H11A H 0.2146 0.7351 -0.1400 0.076 Uiso 1 1 calc R
C12 C 0.3833(4) 0.7647(4) -0.0394(4) 0.0532(13) Uani 1 1 d .
H12A H 0.3910 0.8190 -0.0798 0.064 Uiso 1 1 calc R
C13 C 0.8504(5) 0.5452(4) 0.2159(4) 0.0786(18) Uani 1 1 d .
H13A H 0.7745 0.5510 0.1571 0.118 Uiso 1 1 calc R
H13B H 0.8645 0.4744 0.2392 0.118 Uiso 1 1 calc R
H13C H 0.9085 0.5672 0.1937 0.118 Uiso 1 1 calc R
C14 C 0.5577(5) 0.5780(5) 0.2942(4) 0.0775(17) Uani 1 1 d .
H14A H 0.6169 0.6006 0.3618 0.116 Uiso 1 1 calc R
H14B H 0.5663 0.5051 0.2861 0.116 Uiso 1 1 calc R
H14C H 0.4821 0.5913 0.2912 0.116 Uiso 1 1 calc R
N1 N 0.9816(3) 0.7049(3) 0.4662(3) 0.0389(8) Uani 1 1 d .
N2 N 0.7701(3) 0.6609(3) 0.3082(3) 0.0399(9) Uani 1 1 d .
N3 N 0.6681(3) 0.6671(3) 0.2125(3) 0.0437(9) Uani 1 1 d .
N4 N 0.4746(3) 0.7405(3) 0.0501(3) 0.0440(9) Uani 1 1 d .
N5 N 0.8387(3) 0.7158(3) 0.5978(3) 0.0460(10) Uani 1 1 d .
N6 N 0.9247(3) 0.6990(3) 0.6778(3) 0.0423(9) Uani 1 1 d .
N7 N 1.0081(3) 0.6820(4) 0.7537(3) 0.0719(14) Uani 1 1 d .
N8 N 0.9294(3) 0.9496(3) 0.5103(3) 0.0463(10) Uani 1 1 d .
N9 N 1.0000 1.0000 0.5000 0.0357(12) Uani 1 2 d S
N10 N 0.7443(3) 0.8889(3) 0.2667(3) 0.0438(9) Uani 1 1 d .
N11 N 0.7655(3) 0.9784(3) 0.2630(3) 0.0462(10) Uani 1 1 d .
N12 N 0.7839(4) 1.0649(4) 0.2604(3) 0.0830(16) Uani 1 1 d .
N13 N 0.5898(3) 0.9598(3) 0.0232(3) 0.0521(11) Uani 1 1 d .
N14 N 0.5000 1.0000 0.0000 0.0410(13) Uani 1 2 d S
N15 N 0.6421(3) 0.6981(3) -0.0602(3) 0.0493(10) Uani 1 1 d .
N16 N 0.5522(3) 0.6756(4) -0.1315(3) 0.0649(13) Uani 1 1 d .
N17 N 0.4622(4) 0.6582(5) -0.2010(5) 0.126(3) Uani 1 1 d .

loop_
_atom_site_aniso_label
_atom_site_aniso_U_11
_atom_site_aniso_U_22
_atom_site_aniso_U_33
_atom_site_aniso_U_23
_atom_site_aniso_U_13
_atom_site_aniso_U_12
Cd1 0.03117(17) 0.03266(19) 0.03249(17) -0.00212(14) 0.01374(13) -0.00126(13)
Cd2 0.02782(17) 0.0393(2) 0.03533(18) 0.00057(15) 0.01179(13) 0.00083(14)
C1 0.043(3) 0.061(4) 0.046(3) 0.009(2) 0.021(2) 0.001(2)
C2 0.049(3) 0.083(5) 0.066(4) 0.024(3) 0.026(3) 0.011(3)
C3 0.053(4) 0.082(5) 0.088(5) 0.033(4) 0.040(3) 0.029(3)
C4 0.072(4) 0.057(4) 0.070(4) 0.018(3) 0.045(3) 0.022(3)
C5 0.058(3) 0.044(3) 0.043(3) 0.017(2) 0.033(2) 0.017(2)
C6 0.073(3) 0.032(3) 0.036(3) 0.010(2) 0.024(2) 0.008(2)
C7 0.069(3) 0.045(3) 0.040(3) 0.002(2) 0.024(2) -0.005(2)
C8 0.055(3) 0.054(3) 0.043(3) -0.008(2) 0.023(2) -0.012(2)
C9 0.067(4) 0.059(4) 0.062(4) -0.007(3) 0.028(3) -0.026(3)
C10 0.052(3) 0.087(5) 0.071(4) -0.029(3) 0.026(3) -0.023(3)
C11 0.042(3) 0.079(5) 0.061(4) -0.017(3) 0.016(2) -0.008(3)
C12 0.043(3) 0.065(4) 0.052(3) -0.006(3) 0.021(3) -0.004(2)
C13 0.126(5) 0.058(4) 0.048(3) -0.001(3) 0.035(3) 0.033(3)
C14 0.096(4) 0.089(5) 0.057(3) 0.010(3) 0.042(3) -0.013(4)
N1 0.039(2) 0.047(2) 0.034(2) 0.0085(18) 0.0192(16) 0.0089(17)
N2 0.053(2) 0.036(2) 0.031(2) 0.0014(16) 0.0186(17) 0.0029(17)
N3 0.050(2) 0.043(3) 0.039(2) -0.0049(17) 0.0202(18) -0.0060(18)
N4 0.037(2) 0.054(3) 0.039(2) 0.0007(19) 0.0146(18) -0.0046(17)
N5 0.0265(19) 0.070(3) 0.039(2) 0.0150(19) 0.0127(16) 0.0082(18)
N6 0.034(2) 0.045(2) 0.047(2) -0.002(2) 0.0173(18) 0.0045(18)
N7 0.034(2) 0.102(4) 0.057(3) -0.007(3) -0.0013(19) 0.009(2)
N8 0.051(3) 0.044(3) 0.050(2) -0.0057(19) 0.028(2) -0.0165(19)
N9 0.043(3) 0.028(3) 0.033(3) -0.004(2) 0.015(2) 0.006(2)
N10 0.054(2) 0.038(2) 0.039(2) -0.0011(18) 0.0191(17) -0.0062(19)
N11 0.061(3) 0.044(3) 0.029(2) -0.0005(18) 0.0156(19) 0.000(2)
N12 0.129(4) 0.044(3) 0.062(3) -0.001(2) 0.029(3) -0.019(3)
N13 0.045(2) 0.045(3) 0.062(3) 0.014(2) 0.020(2) 0.0169(19)
N14 0.050(4) 0.035(3) 0.032(3) 0.006(2) 0.013(2) 0.001(3)
N15 0.032(2) 0.067(3) 0.045(2) -0.021(2) 0.0132(17) -0.006(2)
N16 0.041(3) 0.084(4) 0.064(3) -0.033(3) 0.018(2) -0.006(2)
N17 0.057(3) 0.174(7) 0.119(5) -0.087(5) 0.013(3) -0.023(4)

loop_
_atom_type_symbol
_atom_type_description
_atom_type_scat_dispersion_real
_atom_type_scat_dispersion_imag
_atom_type_scat_source
C C 0.0033 0.0016 'International Tables Vol C Tables 4.2.6.8 and 6.1.1.4'
H H 0.0000 0.0000 'International Tables Vol C Tables 4.2.6.8 and 6.1.1.4'
N N 0.0061 0.0033 'International Tables Vol C Tables 4.2.6.8 and 6.1.1.4'
Cd Cd -0.8075 1.2024 'International Tables Vol C Tables 4.2.6.8 and 6.1.1.4'

loop_
_geom_angle_atom_site_label_1
_geom_angle_atom_site_label_2
_geom_angle_atom_site_label_3
_geom_angle
_geom_angle_site_symmetry_1
_geom_angle_site_symmetry_3
N15 Cd1 N8 114.52(14) 4_576 .
N15 Cd1 N1 142.65(13) 4_576 .
N8 Cd1 N1 92.01(13) . .
N15 Cd1 N10 94.32(12) 4_576 .
N8 Cd1 N10 89.17(13) . .
N1 Cd1 N10 112.73(12) . .
N15 Cd1 N2 94.28(13) 4_576 .
N8 Cd1 N2 149.14(12) . .
N1 Cd1 N2 68.76(13) . .
N10 Cd1 N2 77.32(12) . .
N15 Cd1 N5 70.64(12) 4_576 .
N8 Cd1 N5 98.52(13) . .
N1 Cd1 N5 80.19(11) . .
N10 Cd1 N5 164.87(11) . .
N2 Cd1 N5 101.47(12) . .
N5 Cd2 N13 108.11(14) 4_575 .
N5 Cd2 N4 149.94(13) 4_575 .
N13 Cd2 N4 90.89(13) . .
N5 Cd2 N3 100.41(14) 4_575 .
N13 Cd2 N3 148.25(14) . .
N4 Cd2 N3 69.78(13) . .
N5 Cd2 N10 92.18(12) 4_575 .
N13 Cd2 N10 86.92(13) . .
N4 Cd2 N10 112.40(12) . .
N3 Cd2 N10 78.20(12) . .
N5 Cd2 N15 70.93(12) 4_575 .
N13 Cd2 N15 103.14(14) . .
N4 Cd2 N15 82.38(12) . .
N3 Cd2 N15 99.05(13) . .
N10 Cd2 N15 162.26(11) . .
N1 C1 C2 123.2(5) . .
C1 C2 C3 117.1(5) . .
C4 C3 C2 121.1(5) . .
C3 C4 C5 118.2(5) . .
N1 C5 C4 121.6(5) . .
N1 C5 C6 115.8(4) . .
C4 C5 C6 122.5(5) . .
N2 C6 C5 118.4(4) . .
N2 C6 C13 124.3(4) . .
C5 C6 C13 117.3(4) . .
N3 C7 C14 123.4(4) . .
N3 C7 C8 116.3(4) . .
C14 C7 C8 120.3(4) . .
N4 C8 C9 122.6(5) . .
N4 C8 C7 116.2(4) . .
C9 C8 C7 121.2(5) . .
C10 C9 C8 118.1(5) . .
C9 C10 C11 119.9(5) . .
C10 C11 C12 117.5(5) . .
N4 C12 C11 124.2(5) . .
C1 N1 C5 118.7(4) . .
C1 N1 Cd1 122.6(3) . .
C5 N1 Cd1 118.4(3) . .
C6 N2 N3 117.8(4) . .
C6 N2 Cd1 115.9(3) . .
N3 N2 Cd1 118.2(3) . .
C7 N3 N2 121.1(4) . .
C7 N3 Cd2 116.9(3) . .
N2 N3 Cd2 115.7(2) . .
C12 N4 C8 117.8(4) . .
C12 N4 Cd2 123.6(3) . .
C8 N4 Cd2 117.2(3) . .
N6 N5 Cd2 119.8(3) . 4_576
N6 N5 Cd1 129.6(3) . .
Cd2 N5 Cd1 109.43(13) 4_576 .
N7 N6 N5 178.8(5) . .
N9 N8 Cd1 138.2(3) . .
N8 N9 N8 180.0(3) . 3_776
N11 N10 Cd1 119.3(3) . .
N11 N10 Cd2 114.3(3) . .
Cd1 N10 Cd2 125.06(16) . .
N12 N11 N10 178.2(5) . .
N14 N13 Cd2 132.8(3) . .
N13 N14 N13 180.000(1) 3_675 .
N16 N15 Cd1 124.9(3) . 4_575
N16 N15 Cd2 124.4(3) . .
Cd1 N15 Cd2 108.44(14) 4_575 .
N17 N16 N15 176.8(6) . .

loop_
_geom_bond_atom_site_label_1
_geom_bond_atom_site_label_2
_geom_bond_distance
_geom_bond_site_symmetry_2
Cd1 N15 2.271(3) 4_576
Cd1 N8 2.312(4) .
Cd1 N1 2.331(3) .
Cd1 N10 2.350(4) .
Cd1 N2 2.437(4) .
Cd1 N5 2.473(3) .
Cd2 N5 2.246(3) 4_575
Cd2 N13 2.275(4) .
Cd2 N4 2.335(3) .
Cd2 N3 2.366(4) .
Cd2 N10 2.410(4) .
Cd2 N15 2.479(4) .
C1 N1 1.329(5) .
C1 C2 1.385(7) .
C2 C3 1.386(8) .
C3 C4 1.373(6) .
C4 C5 1.383(6) .
C5 N1 1.362(6) .
C5 C6 1.474(6) .
C6 N2 1.265(5) .
C6 C13 1.518(6) .
C7 N3 1.284(6) .
C7 C14 1.493(6) .
C7 C8 1.497(6) .
C8 N4 1.327(6) .
C8 C9 1.399(6) .
C9 C10 1.369(7) .
C10 C11 1.375(7) .
C11 C12 1.380(6) .
C12 N4 1.320(5) .
N2 N3 1.401(5) .
N5 N6 1.193(4) .
N5 Cd2 2.246(3) 4_576
N6 N7 1.147(5) .
N8 N9 1.168(3) .
N9 N8 1.168(3) 3_776
N10 N11 1.193(5) .
N11 N12 1.145(5) .
N13 N14 1.166(3) .
N14 N13 1.166(3) 3_675
N15 N16 1.179(5) .
N15 Cd1 2.271(3) 4_575
N16 N17 1.156(5) .
